data_4321855
loop_
_publ_author_name
'Wayne A. King'
'Brian L. Scott'
'Juergen Eckert'
'Gregory J. Kubas'

_publ_section_title
;
 Reversible Displacement of Polyagostic Interactions in 16e
 [Mn(CO)(R2PC2H4PR2)2]+ by H2, N2, and SO2. Binding and Activation of
 \h2-H2 trans to CO Is Nearly Invariant to Changes in Charge and cis
 Ligands
;
_journal_name_full 'Inorganic Chemistry'
_journal_page_first 1069
_journal_page_last 1084
_journal_paper_doi 10.1021/ic981263l
_journal_volume 38
_journal_year 1999
_chemical_formula_sum 'C178 H100 Cl2 F60 Ga4 Mn2 O2 P8'
_chemical_formula_weight 4118.00
_chemical_name_systematic
; 
 ? 
;
_space_group_IT_number 15
_symmetry_cell_setting monoclinic
_symmetry_space_group_name_Hall '-C 2yc'
_symmetry_space_group_name_H-M 'C 1 2/c 1'
_atom_sites_solution_hydrogens geom
_atom_sites_solution_primary direct
_atom_sites_solution_secondary difmap
_audit_creation_method SHELXL
_cell_angle_alpha 90.00
_cell_angle_beta 97.69(3)
_cell_angle_gamma 90.00
_cell_formula_units_Z 2
_cell_length_a 10.224(4)
_cell_length_b 32.732(27)
_cell_length_c 24.310(9)
_cell_measurement_temperature 138
_cell_volume 8062(8)
_computing_cell_refinement 'XSCANS 2.10 (Siemens, 1994)'
_computing_data_collection 'XSCANS 2.10 (Siemens, 1994)'
_computing_data_reduction 'XSCANS 2.10 (Siemens, 1994)'
_computing_molecular_graphics 'SHELXTL PC 4.2/360 (Siemens, 1990)'
_computing_publication_material 'SHELXTL PC 4.2/360 (Siemens, 1990)'
_computing_structure_refinement 'SHELXL-93 (Sheldrick, 1993)'
_computing_structure_solution 'SHELXS-86 (Sheldrick, 1990)'
_diffrn_ambient_temperature 138
_diffrn_measurement_device 'Siemens P4/PC'
_diffrn_measurement_method '\w scans'
_diffrn_radiation_monochromator graphite
_diffrn_radiation_source 'fine-focus sealed tube'
_diffrn_radiation_type MoK\a
_diffrn_radiation_wavelength 0.71073
_diffrn_reflns_av_R_equivalents 0.0675
_diffrn_reflns_av_sigmaI/netI 0.1026
_diffrn_reflns_limit_h_max 12
_diffrn_reflns_limit_h_min -1
_diffrn_reflns_limit_k_max 38
_diffrn_reflns_limit_k_min -1
_diffrn_reflns_limit_l_max 28
_diffrn_reflns_limit_l_min -28
_diffrn_reflns_number 8681
_diffrn_reflns_theta_max 25.51
_diffrn_reflns_theta_min 2.53
_diffrn_standards_decay_% 0
_diffrn_standards_interval_count 97
_diffrn_standards_number 3
_exptl_absorpt_coefficient_mu 1.050
_exptl_absorpt_correction_type none
_exptl_crystal_colour yellow
_exptl_crystal_density_diffrn 1.696
_exptl_crystal_density_method 'not measured'
_exptl_crystal_description 'rectangular plate'
_exptl_crystal_F_000 4104
_exptl_crystal_size_max 0.70
_exptl_crystal_size_mid 0.29
_exptl_crystal_size_min 0.04
_refine_diff_density_max 1.524
_refine_diff_density_min -1.521
_refine_diff_density_rms 0.136
_refine_ls_extinction_method none
_refine_ls_goodness_of_fit_all 1.039
_refine_ls_goodness_of_fit_obs 1.143
_refine_ls_hydrogen_treatment noref
_refine_ls_matrix_type full
_refine_ls_number_parameters 540
_refine_ls_number_reflns 7078
_refine_ls_number_restraints 0
_refine_ls_restrained_S_all 1.039
_refine_ls_restrained_S_obs 1.143
_refine_ls_R_factor_all 0.1338
_refine_ls_R_factor_obs 0.0798
_refine_ls_shift/esd_max -0.001
_refine_ls_shift/esd_mean 0.000
_refine_ls_structure_factor_coef Fsqd
_refine_ls_weighting_details 'w=1/[\s^2^(Fo^2^)+(0.1064P)^2^+46.6639P] where P=(Fo^2^+2Fc^2^)/3'
_refine_ls_weighting_scheme calc
_refine_ls_wR_factor_all 0.2200
_refine_ls_wR_factor_obs 0.1884
_reflns_number_observed 4434
_reflns_number_total 7079
_reflns_observed_criterion >2sigma(I)
_cod_data_source_file ic981263l_3.cif
_cod_data_source_block xr49
_cod_depositor_comments
;
The following automatic conversions were performed:

'_refine_ls_weighting_scheme' value 'calc
w=1/[\s^2^(Fo^2^)+(0.1064P)^2^+46.6639P] where P=(Fo^2^+2Fc^2^)/3'
was changed to 'calc'. New tag '_refine_ls_weighting_details' was
created. The value of the new tag was set to
'w=1/[\s^2^(Fo^2^)+(0.1064P)^2^+46.6639P] where P=(Fo^2^+2Fc^2^)/3'.

Automatic conversion script
Id: cif_fix_values 3143 2015-03-26 13:38:13Z robertas 
;
_cod_original_cell_volume 8062.2(79)
_cod_database_code 4321855

loop_
_symmetry_equiv_pos_as_xyz
'x, y, z'
'-x, y, -z+1/2'
'x+1/2, y+1/2, z'
'-x+1/2, y+1/2, -z+1/2'
'-x, -y, -z'
'x, -y, z-1/2'
'-x+1/2, -y+1/2, -z'
'x+1/2, -y+1/2, z-1/2'

loop_
_atom_site_aniso_label
_atom_site_aniso_U_11
_atom_site_aniso_U_22
_atom_site_aniso_U_33
_atom_site_aniso_U_23
_atom_site_aniso_U_13
_atom_site_aniso_U_12
Mn1 0.0173(8) 0.0228(8) 0.0254(8) 0.0022(6) 0.0104(6) 0.0035(6)
P1 0.0211(9) 0.0227(10) 0.0222(9) 0.0018(8) 0.0079(7) 0.0042(8)
P2 0.0163(9) 0.0249(10) 0.0267(10) 0.0032(8) 0.0091(7) 0.0043(7)
Ga 0.0310(5) 0.0304(5) 0.0307(5) 0.0000(4) 0.0096(4) 0.0000(4)
O1 0.026(5) 0.026(5) 0.021(5) 0.004(4) 0.006(4) 0.005(4)
Cl1 0.171(7) 0.165(7) 0.133(6) 0.000 0.045(5) 0.000
C1 0.024(4) 0.023(4) 0.029(4) 0.005(3) 0.008(3) 0.006(3)
C2 0.032(5) 0.036(5) 0.036(5) 0.004(4) 0.007(4) -0.003(4)
C3 0.035(5) 0.034(5) 0.058(6) -0.010(4) 0.012(4) -0.003(4)
C4 0.027(5) 0.029(5) 0.079(7) 0.000(5) 0.012(4) 0.000(4)
C5 0.045(5) 0.034(5) 0.051(5) 0.013(4) 0.018(4) 0.004(4)
C6 0.032(5) 0.035(5) 0.029(4) 0.006(4) 0.003(3) 0.004(4)
C7 0.021(4) 0.035(4) 0.023(4) -0.006(3) 0.004(3) -0.003(3)
C8 0.050(5) 0.039(5) 0.036(5) -0.005(4) 0.014(4) 0.008(4)
C9 0.055(6) 0.055(6) 0.063(7) -0.033(5) 0.027(5) 0.008(5)
C10 0.063(7) 0.098(9) 0.033(5) -0.030(6) 0.024(5) -0.012(6)
C11 0.059(6) 0.097(9) 0.019(5) 0.006(5) 0.013(4) -0.003(6)
C12 0.032(5) 0.065(6) 0.029(4) 0.000(4) 0.005(4) 0.002(4)
C13 0.018(4) 0.028(4) 0.043(5) 0.011(3) 0.013(3) 0.011(3)
C14 0.028(4) 0.037(5) 0.051(5) 0.001(4) 0.017(4) 0.004(4)
C15 0.032(5) 0.033(5) 0.078(7) 0.016(5) 0.028(5) 0.010(4)
C16 0.039(5) 0.045(6) 0.072(7) 0.035(5) 0.033(5) 0.018(4)
C17 0.032(5) 0.071(7) 0.039(5) 0.027(5) 0.018(4) 0.016(5)
C18 0.027(4) 0.045(5) 0.040(5) 0.012(4) 0.014(4) 0.012(4)
C19 0.021(4) 0.032(4) 0.029(4) 0.004(3) 0.009(3) 0.002(3)
C20 0.021(4) 0.060(6) 0.052(6) -0.020(5) -0.001(4) 0.002(4)
C21 0.032(5) 0.078(7) 0.063(7) -0.019(6) -0.013(5) 0.010(5)
C22 0.058(7) 0.093(9) 0.039(6) -0.022(6) -0.015(5) 0.022(6)
C23 0.063(7) 0.089(8) 0.041(6) -0.013(6) -0.002(5) 0.037(6)
C24 0.039(5) 0.061(6) 0.025(4) -0.006(4) 0.003(4) 0.013(4)
C25 0.004(6) 0.016(6) 0.019(7) 0.010(5) 0.000(5) 0.001(5)
C31 0.027(4) 0.030(4) 0.033(4) -0.002(3) 0.006(3) 0.005(3)
C32 0.031(4) 0.027(4) 0.036(5) -0.004(3) 0.005(3) 0.001(3)
C33 0.027(4) 0.035(5) 0.055(6) -0.012(4) 0.009(4) 0.001(4)
C34 0.038(5) 0.041(5) 0.027(4) -0.008(4) 0.000(4) 0.005(4)
C35 0.046(5) 0.035(5) 0.031(5) -0.003(4) 0.012(4) 0.014(4)
C36 0.036(5) 0.027(4) 0.041(5) -0.006(4) 0.007(4) 0.000(4)
C37 0.043(5) 0.035(5) 0.024(4) -0.004(3) 0.013(4) -0.002(4)
C38 0.050(5) 0.032(5) 0.028(4) -0.001(4) 0.014(4) -0.002(4)
C39 0.074(7) 0.031(5) 0.031(5) 0.005(4) 0.024(5) 0.002(5)
C40 0.092(8) 0.041(6) 0.035(5) -0.005(4) 0.023(5) -0.026(5)
C41 0.069(7) 0.062(7) 0.035(5) -0.002(5) -0.001(5) -0.030(6)
C42 0.052(6) 0.042(5) 0.032(5) 0.002(4) -0.006(4) -0.010(4)
C43 0.037(5) 0.039(5) 0.026(4) -0.002(4) 0.009(3) 0.004(4)
C44 0.032(5) 0.050(5) 0.040(5) -0.007(4) 0.010(4) 0.003(4)
C45 0.047(6) 0.044(6) 0.048(5) -0.001(4) 0.010(4) 0.008(4)
C46 0.053(6) 0.065(7) 0.051(6) -0.010(5) 0.014(5) 0.023(5)
C47 0.032(5) 0.062(7) 0.048(6) 0.000(5) 0.014(4) 0.005(4)
C48 0.040(5) 0.047(6) 0.041(5) 0.007(4) 0.007(4) 0.007(4)
C51 0.022(4) 0.022(4) 0.027(4) 0.000(3) 0.004(3) 0.010(3)
C52 0.020(4) 0.032(4) 0.030(4) -0.002(3) 0.007(3) 0.006(3)
F1 0.049(3) 0.048(3) 0.042(3) 0.004(2) 0.011(2) -0.013(2)
F2 0.043(3) 0.058(3) 0.064(4) -0.014(3) 0.009(3) -0.015(3)
F3 0.055(3) 0.074(4) 0.043(3) -0.018(3) -0.004(3) 0.006(3)
F4 0.070(4) 0.047(3) 0.033(3) 0.006(2) 0.014(2) 0.015(3)
F5 0.056(3) 0.034(3) 0.049(3) 0.002(2) 0.018(2) -0.006(2)
F6 0.051(3) 0.051(3) 0.046(3) -0.004(2) -0.006(3) 0.011(2)
F7 0.113(5) 0.036(3) 0.060(4) 0.003(3) 0.018(4) 0.006(3)
F8 0.143(6) 0.044(3) 0.064(4) -0.008(3) 0.017(4) -0.039(4)
F9 0.099(5) 0.093(5) 0.086(5) -0.009(4) -0.027(4) -0.043(4)
F10 0.069(4) 0.062(4) 0.070(4) 0.008(3) -0.024(3) -0.002(3)
F11 0.059(3) 0.034(3) 0.079(4) -0.009(3) 0.032(3) -0.005(2)
F12 0.080(4) 0.045(3) 0.099(5) 0.003(3) 0.035(4) 0.017(3)
F13 0.058(4) 0.080(4) 0.090(5) 0.002(4) 0.027(3) 0.031(3)
F14 0.050(4) 0.081(4) 0.099(5) 0.011(4) 0.036(3) 0.009(3)
F15 0.053(3) 0.054(3) 0.075(4) 0.023(3) 0.030(3) 0.008(3)

loop_
_atom_site_label
_atom_site_type_symbol
_atom_site_fract_x
_atom_site_fract_y
_atom_site_fract_z
_atom_site_U_iso_or_equiv
_atom_site_thermal_displace_type
_atom_site_occupancy
_atom_site_calc_flag
_atom_site_refinement_flags
_atom_site_disorder_group
Mn1 Mn 0.7500 0.2500 0.0000 0.0212(4) Uani 1 d S .
P1 P 0.6764(2) 0.31509(6) 0.01569(7) 0.0216(4) Uani 1 d . .
P2 P 0.9739(2) 0.26416(6) 0.02086(8) 0.0221(4) Uani 1 d . .
Ga Ga 0.08033(8) 0.03771(3) 0.18838(4) 0.0302(3) Uani 1 d . .
O1 O 0.7619(9) 0.2199(3) 0.1172(4) 0.024(2) Uani 0.50 d P .
Cl1 Cl 0.0000 0.0171(3) 0.2500 0.154(3) Uani 1 d S .
C1 C 0.7716(5) 0.35994(12) -0.0013(2) 0.025(2) Uani 1 d G .
C2 C 0.8336(5) 0.3850(2) 0.04042(15) 0.034(2) Uani 1 d G .
H2 H 0.8255(7) 0.3795(2) 0.0773(2) 0.041 Uiso 1 calc R .
C3 C 0.9075(5) 0.41829(14) 0.0270(2) 0.041(2) Uani 1 d G .
H3 H 0.9490(7) 0.4350(2) 0.0549(3) 0.050 Uiso 1 calc R .
C4 C 0.9195(5) 0.42652(13) -0.0282(2) 0.045(2) Uani 1 d G .
H4 H 0.9690(7) 0.4488(2) -0.0372(3) 0.054 Uiso 1 calc R .
C5 C 0.8575(5) 0.4015(2) -0.0700(2) 0.042(2) Uani 1 d G .
H5 H 0.8655(8) 0.4070(2) -0.1069(2) 0.051 Uiso 1 calc R .
C6 C 0.7836(5) 0.36818(14) -0.0565(2) 0.032(2) Uani 1 d G .
H6 H 0.7421(7) 0.3514(2) -0.0845(2) 0.039 Uiso 1 calc R .
C7 C 0.6152(5) 0.33103(15) 0.0812(2) 0.026(2) Uani 1 d G .
C8 C 0.5425(6) 0.36702(15) 0.0789(2) 0.041(2) Uani 1 d G .
H8 H 0.5320(8) 0.3826(2) 0.0466(2) 0.049 Uiso 1 calc R .
C9 C 0.4856(6) 0.3797(2) 0.1248(3) 0.056(3) Uani 1 d G .
H9 H 0.4369(8) 0.4038(2) 0.1233(4) 0.067 Uiso 1 calc R .
C10 C 0.5013(6) 0.3564(2) 0.1730(2) 0.063(3) Uani 1 d G .
H10 H 0.4632(9) 0.3649(3) 0.2038(3) 0.076 Uiso 1 calc R .
C11 C 0.5740(6) 0.3204(2) 0.1753(2) 0.058(3) Uani 1 d G .
H11 H 0.5845(9) 0.3048(3) 0.2076(2) 0.069 Uiso 1 calc R .
C12 C 0.6309(5) 0.30772(15) 0.1294(2) 0.042(2) Uani 1 d G .
H12 H 0.6796(8) 0.2836(2) 0.1309(3) 0.050 Uiso 1 calc R .
C13 C 1.0536(5) 0.29961(14) -0.0239(2) 0.029(2) Uani 1 d G .
C14 C 1.1148(5) 0.3353(2) -0.0031(2) 0.038(2) Uani 1 d G .
H14 H 1.1162(7) 0.3420(2) 0.0342(2) 0.045 Uiso 1 calc R .
C15 C 1.1739(5) 0.36113(13) -0.0379(2) 0.046(2) Uani 1 d G .
H15 H 1.2149(7) 0.3850(2) -0.0240(3) 0.055 Uiso 1 calc R .
C16 C 1.1718(5) 0.3512(2) -0.0936(2) 0.050(3) Uani 1 d G .
H16 H 1.2113(7) 0.3684(2) -0.1169(3) 0.060 Uiso 1 calc R .
C17 C 1.1105(5) 0.3154(2) -0.1145(2) 0.046(2) Uani 1 d G .
H17 H 1.1091(8) 0.3088(2) -0.1517(2) 0.055 Uiso 1 calc R .
C18 C 1.0514(5) 0.28966(14) -0.0796(2) 0.036(2) Uani 1 d G .
H18 H 1.0104(7) 0.2658(2) -0.0936(3) 0.043 Uiso 1 calc R .
C19 C 1.0428(4) 0.2817(2) 0.0906(2) 0.027(2) Uani 1 d G .
C20 C 1.1758(4) 0.2757(2) 0.1094(2) 0.045(2) Uani 1 d G .
H20 H 1.2291(6) 0.2621(3) 0.0873(3) 0.054 Uiso 1 calc R .
C21 C 1.2294(4) 0.2902(2) 0.1613(2) 0.060(3) Uani 1 d G .
H21 H 1.3184(4) 0.2862(3) 0.1739(3) 0.072 Uiso 1 calc R .
C22 C 1.1498(6) 0.3107(2) 0.1944(2) 0.065(3) Uani 1 d G .
H22 H 1.1856(8) 0.3204(3) 0.2292(2) 0.078 Uiso 1 calc R .
C23 C 1.0167(5) 0.3166(2) 0.1756(2) 0.065(3) Uani 1 d G .
H23 H 0.9635(7) 0.3303(3) 0.1978(3) 0.078 Uiso 1 calc R .
C24 C 0.9632(4) 0.3021(2) 0.1237(2) 0.042(2) Uani 1 d G .
H24 H 0.8742(4) 0.3061(3) 0.1111(3) 0.050 Uiso 1 calc R .
C25 C 0.7537(11) 0.2326(4) 0.0721(5) 0.013(3) Uani 0.50 d P .
C31 C -0.0460(7) 0.0254(2) 0.1202(3) 0.030(2) Uani 1 d . .
C32 C -0.1360(8) -0.0062(2) 0.1171(3) 0.031(2) Uani 1 d . .
C33 C -0.2096(8) -0.0186(3) 0.0684(4) 0.039(2) Uani 1 d . .
C34 C -0.1926(8) -0.0005(3) 0.0196(3) 0.036(2) Uani 1 d . .
C35 C -0.1054(8) 0.0312(3) 0.0198(3) 0.037(2) Uani 1 d . .
C36 C -0.0345(8) 0.0435(2) 0.0692(3) 0.034(2) Uani 1 d . .
C37 C 0.1325(8) 0.0946(2) 0.2094(3) 0.033(2) Uani 1 d . .
C38 C 0.0641(9) 0.1284(2) 0.1886(3) 0.036(2) Uani 1 d . .
C39 C 0.1025(10) 0.1687(3) 0.2024(4) 0.044(2) Uani 1 d . .
C40 C 0.2132(11) 0.1746(3) 0.2400(4) 0.055(3) Uani 1 d . .
C41 C 0.2847(11) 0.1414(3) 0.2618(4) 0.056(3) Uani 1 d . .
C42 C 0.2421(9) 0.1028(3) 0.2459(3) 0.043(2) Uani 1 d . .
C43 C 0.2368(8) 0.0014(3) 0.1852(3) 0.034(2) Uani 1 d . .
C44 C 0.2373(8) -0.0393(3) 0.1994(4) 0.040(2) Uani 1 d . .
C45 C 0.3401(9) -0.0652(3) 0.1956(4) 0.046(2) Uani 1 d . .
C46 C 0.4498(10) -0.0508(3) 0.1756(4) 0.056(3) Uani 1 d . .
C47 C 0.4578(9) -0.0100(3) 0.1609(4) 0.047(2) Uani 1 d . .
C48 C 0.3505(9) 0.0145(3) 0.1660(4) 0.043(2) Uani 1 d . .
C51 C 0.5197(7) 0.3192(2) -0.0304(3) 0.024(2) Uani 1 d . .
H51A H 0.4774(7) 0.3452(2) -0.0251(3) 0.028 Uiso 1 calc R .
H51B H 0.5340(7) 0.3169(2) -0.0689(3) 0.028 Uiso 1 calc R .
C52 C 1.0655(7) 0.2162(2) 0.0143(3) 0.027(2) Uani 1 d . .
H52A H 1.0839(7) 0.2128(2) -0.0235(3) 0.032 Uiso 1 calc R .
H52B H 1.1488(7) 0.2168(2) 0.0387(3) 0.032 Uiso 1 calc R .
F1 F -0.1536(5) -0.02685(15) 0.1639(2) 0.0457(12) Uani 1 d . .
F2 F -0.2948(5) -0.0506(2) 0.0685(2) 0.0547(14) Uani 1 d . .
F3 F -0.2641(5) -0.0124(2) -0.0284(2) 0.0584(15) Uani 1 d . .
F4 F -0.0868(5) 0.04890(15) -0.0288(2) 0.0494(13) Uani 1 d . .
F5 F 0.0550(5) 0.07370(14) 0.0666(2) 0.0452(12) Uani 1 d . .
F6 F -0.0494(5) 0.1243(2) 0.1524(2) 0.0508(13) Uani 1 d . .
F7 F 0.0281(7) 0.2006(2) 0.1811(2) 0.069(2) Uani 1 d . .
F8 F 0.2525(8) 0.2126(2) 0.2544(3) 0.083(2) Uani 1 d . .
F9 F 0.3950(7) 0.1477(2) 0.2972(3) 0.096(2) Uani 1 d . .
F10 F 0.3136(6) 0.0713(2) 0.2707(3) 0.070(2) Uani 1 d . .
F11 F 0.1298(5) -0.05575(15) 0.2190(2) 0.0553(14) Uani 1 d . .
F12 F 0.3336(6) -0.1047(2) 0.2095(3) 0.073(2) Uani 1 d . .
F13 F 0.5545(6) -0.0753(2) 0.1724(3) 0.074(2) Uani 1 d . .
F14 F 0.5644(6) 0.0043(2) 0.1422(3) 0.074(2) Uani 1 d . .
F15 F 0.3589(5) 0.0533(2) 0.1493(2) 0.0588(15) Uani 1 d . .

loop_
_atom_type_symbol
_atom_type_description
_atom_type_scat_dispersion_real
_atom_type_scat_dispersion_imag
_atom_type_scat_source
C C 0.0033 0.0016 'International Tables Vol C Tables 4.2.6.8 and 6.1.1.4'
H H 0.0000 0.0000 'International Tables Vol C Tables 4.2.6.8 and 6.1.1.4'
O O 0.0106 0.0060 'International Tables Vol C Tables 4.2.6.8 and 6.1.1.4'
F F 0.0171 0.0103 'International Tables Vol C Tables 4.2.6.8 and 6.1.1.4'
P P 0.1023 0.0942 'International Tables Vol C Tables 4.2.6.8 and 6.1.1.4'
Ga Ga 0.2307 1.6083 'International Tables Vol C Tables 4.2.6.8 and 6.1.1.4'
Mn Mn 0.3368 0.7283 'International Tables Vol C Tables 4.2.6.8 and 6.1.1.4'
Cl Cl 0.1484 0.1585 'International Tables Vol C Tables 4.2.6.8 and 6.1.1.4'

loop_
_geom_angle_atom_site_label_1
_geom_angle_atom_site_label_2
_geom_angle_atom_site_label_3
_geom_angle
_geom_angle_site_symmetry_1
_geom_angle_site_symmetry_3
_geom_angle_publ_flag
C25 Mn1 C25 180.000(2) 7_655 . ?
C25 Mn1 P1 84.6(4) 7_655 . ?
C25 Mn1 P1 95.4(4) . . ?
C25 Mn1 P1 95.4(4) 7_655 7_655 ?
C25 Mn1 P1 84.6(4) . 7_655 ?
P1 Mn1 P1 180.0 . 7_655 ?
C25 Mn1 P2 92.3(4) 7_655 . ?
C25 Mn1 P2 87.7(4) . . ?
P1 Mn1 P2 96.50(7) . . ?
P1 Mn1 P2 83.50(7) 7_655 . ?
C25 Mn1 P2 87.7(4) 7_655 7_655 ?
C25 Mn1 P2 92.3(4) . 7_655 ?
P1 Mn1 P2 83.50(7) . 7_655 ?
P1 Mn1 P2 96.50(7) 7_655 7_655 ?
P2 Mn1 P2 180.0 . 7_655 ?
C51 P1 C1 104.5(3) . . ?
C51 P1 C7 97.8(3) . . ?
C1 P1 C7 102.5(2) . . ?
C51 P1 Mn1 104.1(2) . . ?
C1 P1 Mn1 120.4(2) . . ?
C7 P1 Mn1 123.7(2) . . ?
C19 P2 C52 102.0(3) . . ?
C19 P2 C13 101.6(2) . . ?
C52 P2 C13 102.4(3) . . ?
C19 P2 Mn1 120.5(2) . . ?
C52 P2 Mn1 108.0(2) . . ?
C13 P2 Mn1 119.6(2) . . ?
Cl1 Ga C37 104.9(3) . . ?
Cl1 Ga C31 106.2(2) . . ?
C37 Ga C31 121.6(3) . . ?
Cl1 Ga C43 104.4(3) . . ?
C37 Ga C43 112.2(3) . . ?
C31 Ga C43 106.2(3) . . ?
Ga Cl1 Ga 138.9(5) . 2 ?
C2 C1 C6 120.0 . . ?
C2 C1 P1 120.7(3) . . ?
C6 C1 P1 119.3(3) . . ?
C1 C2 C3 120.0 . . ?
C4 C3 C2 120.0 . . ?
C3 C4 C5 120.0 . . ?
C6 C5 C4 120.0 . . ?
C5 C6 C1 120.0 . . ?
C8 C7 C12 120.0 . . ?
C8 C7 P1 116.3(3) . . ?
C12 C7 P1 123.6(3) . . ?
C9 C8 C7 120.0 . . ?
C8 C9 C10 120.0 . . ?
C9 C10 C11 120.0 . . ?
C12 C11 C10 120.0 . . ?
C11 C12 C7 120.0 . . ?
C14 C13 C18 120.0 . . ?
C14 C13 P2 121.7(3) . . ?
C18 C13 P2 118.3(3) . . ?
C15 C14 C13 120.0 . . ?
C14 C15 C16 120.0 . . ?
C15 C16 C17 120.0 . . ?
C16 C17 C18 120.0 . . ?
C17 C18 C13 120.0 . . ?
C20 C19 C24 120.0 . . ?
C20 C19 P2 119.8(3) . . ?
C24 C19 P2 120.2(3) . . ?
C19 C20 C21 120.0 . . ?
C20 C21 C22 120.0 . . ?
C23 C22 C21 120.0 . . ?
C22 C23 C24 120.0 . . ?
C23 C24 C19 120.0 . . ?
O1 C25 Mn1 176.0(11) . . ?
C32 C31 C36 113.9(7) . . ?
C32 C31 Ga 123.1(6) . . ?
C36 C31 Ga 122.0(6) . . ?
F1 C32 C33 117.2(7) . . ?
F1 C32 C31 119.4(7) . . ?
C33 C32 C31 123.3(8) . . ?
C34 C33 F2 119.7(8) . . ?
C34 C33 C32 120.3(8) . . ?
F2 C33 C32 119.9(8) . . ?
F3 C34 C33 120.7(8) . . ?
F3 C34 C35 120.0(8) . . ?
C33 C34 C35 119.2(7) . . ?
F4 C35 C34 119.3(7) . . ?
F4 C35 C36 121.2(8) . . ?
C34 C35 C36 119.4(8) . . ?
F5 C36 C35 117.0(7) . . ?
F5 C36 C31 119.2(7) . . ?
C35 C36 C31 123.7(8) . . ?
C42 C37 C38 114.7(8) . . ?
C42 C37 Ga 121.6(6) . . ?
C38 C37 Ga 123.8(6) . . ?
F6 C38 C37 120.5(7) . . ?
F6 C38 C39 115.7(8) . . ?
C37 C38 C39 123.8(8) . . ?
F7 C39 C40 121.3(8) . . ?
F7 C39 C38 120.5(9) . . ?
C40 C39 C38 118.1(8) . . ?
F8 C40 C39 119.8(10) . . ?
F8 C40 C41 120.5(10) . . ?
C39 C40 C41 119.7(8) . . ?
F9 C41 C42 122.0(10) . . ?
F9 C41 C40 119.0(9) . . ?
C42 C41 C40 119.0(9) . . ?
C37 C42 F10 119.1(8) . . ?
C37 C42 C41 124.6(9) . . ?
F10 C42 C41 116.2(8) . . ?
C48 C43 C44 114.3(8) . . ?
C48 C43 Ga 122.9(6) . . ?
C44 C43 Ga 122.7(6) . . ?
C45 C44 F11 116.3(8) . . ?
C45 C44 C43 124.1(8) . . ?
F11 C44 C43 119.5(7) . . ?
F12 C45 C44 121.2(9) . . ?
F12 C45 C46 119.6(8) . . ?
C44 C45 C46 119.2(9) . . ?
F13 C46 C45 120.8(10) . . ?
F13 C46 C47 118.9(9) . . ?
C45 C46 C47 120.2(8) . . ?
F14 C47 C48 122.1(9) . . ?
F14 C47 C46 120.5(8) . . ?
C48 C47 C46 117.4(8) . . ?
F15 C48 C47 116.1(8) . . ?
F15 C48 C43 119.2(8) . . ?
C47 C48 C43 124.7(9) . . ?
C52 C51 P1 105.6(5) 7_655 . ?
C51 C52 P2 108.0(5) 7_655 . ?

loop_
_geom_bond_atom_site_label_1
_geom_bond_atom_site_label_2
_geom_bond_distance
_geom_bond_site_symmetry_2
_geom_bond_publ_flag
Mn1 C25 1.839(12) 7_655 ?
Mn1 C25 1.839(12) . ?
Mn1 P1 2.308(2) . ?
Mn1 P1 2.308(2) 7_655 ?
Mn1 P2 2.324(2) . ?
Mn1 P2 2.324(2) 7_655 ?
P1 C51 1.833(7) . ?
P1 C1 1.839(4) . ?
P1 C7 1.861(4) . ?
P2 C19 1.839(4) . ?
P2 C52 1.846(7) . ?
P2 C13 1.853(4) . ?
Ga Cl1 1.925(3) . ?
Ga C37 1.986(8) . ?
Ga C31 2.002(8) . ?
Ga C43 2.003(8) . ?
O1 C25 1.165(15) . ?
Cl1 Ga 1.925(3) 2 ?
C1 C2 1.39 . ?
C1 C6 1.39 . ?
C2 C3 1.39 . ?
C3 C4 1.39 . ?
C4 C5 1.39 . ?
C5 C6 1.39 . ?
C7 C8 1.39 . ?
C7 C12 1.39 . ?
C8 C9 1.39 . ?
C9 C10 1.39 . ?
C10 C11 1.39 . ?
C11 C12 1.39 . ?
C13 C14 1.39 . ?
C13 C18 1.39 . ?
C14 C15 1.39 . ?
C15 C16 1.39 . ?
C16 C17 1.39 . ?
C17 C18 1.39 . ?
C19 C20 1.39 . ?
C19 C24 1.39 . ?
C20 C21 1.39 . ?
C21 C22 1.39 . ?
C22 C23 1.39 . ?
C23 C24 1.39 . ?
C31 C32 1.381(11) . ?
C31 C36 1.393(11) . ?
C32 F1 1.355(9) . ?
C32 C33 1.377(11) . ?
C33 C34 1.357(12) . ?
C33 F2 1.363(9) . ?
C34 F3 1.349(9) . ?
C34 C35 1.368(12) . ?
C35 F4 1.351(9) . ?
C35 C36 1.376(11) . ?
C36 F5 1.354(9) . ?
C37 C42 1.358(11) . ?
C37 C38 1.370(11) . ?
C38 F6 1.365(9) . ?
C38 C39 1.404(12) . ?
C39 F7 1.352(10) . ?
C39 C40 1.370(14) . ?
C40 F8 1.341(10) . ?
C40 C41 1.374(14) . ?
C41 F9 1.341(11) . ?
C41 C42 1.375(13) . ?
C42 F10 1.359(10) . ?
C43 C48 1.377(12) . ?
C43 C44 1.377(12) . ?
C44 C45 1.362(12) . ?
C44 F11 1.366(10) . ?
C45 F12 1.342(10) . ?
C45 C46 1.364(13) . ?
C46 F13 1.349(10) . ?
C46 C47 1.389(14) . ?
C47 F14 1.320(10) . ?
C47 C48 1.376(12) . ?
C48 F15 1.342(10) . ?
C51 C52 1.531(10) 7_655 ?
C52 C51 1.531(10) 7_655 ?
